data_1566100
loop_
_publ_author_name
'Jackl, Moritz K.'
'Seo, Hyeonglim'
'Karges, Johannes'
'Kalaj, Mark'
'Cohen, Seth M.'

_publ_section_title
;
 Salicylate Metal-Binding Isosteres as Fragments for Metalloenzyme
 Inhibition
;
_journal_name_full 'Chemical Science'
_journal_paper_doi 10.1039/D1SC06011B
_journal_year 2022
_chemical_formula_moiety 'C38 H36 B N7 O4 S Zn'
_chemical_formula_sum 'C38 H36 B N7 O4 S Zn'
_chemical_formula_weight 762.98
_space_group_crystal_system triclinic
_space_group_IT_number 2
_space_group_name_Hall '-P 1'
_space_group_name_H-M_alt 'P -1'
_atom_sites_solution_hydrogens geom
_audit_block_doi 10.5517/ccdc.csd.cc292qbg
_audit_creation_date 2021-08-27
_audit_creation_method
;
Olex2 1.3-alpha
(compiled 2020.11.12 svn.r5f609507 for OlexSys, GUI svn.r6272)
;
_audit_update_record
;
2021-10-22 deposited with the CCDC.	2022-01-13 downloaded from the CCDC.
;
_cell_angle_alpha 87.678(3)
_cell_angle_beta 87.319(3)
_cell_angle_gamma 84.581(3)
_cell_formula_units_Z 4
_cell_length_a 9.780(2)
_cell_length_b 17.966(4)
_cell_length_c 23.194(5)
_cell_measurement_reflns_used 9924
_cell_measurement_temperature 100.0
_cell_measurement_theta_max 24.905
_cell_measurement_theta_min 2.236
_cell_volume 4050.0(15)
_computing_cell_refinement 'SAINT V8.40A (Bruker, 2019)'
_computing_data_collection 'APEX2 v2013.6-2 (Bruker, 2013)'
_computing_data_reduction 'SAINT V8.40A (Bruker, 2019)'
_computing_molecular_graphics 'Olex2 1.3-alpha (Dolomanov et al., 2009)'
_computing_publication_material 'Olex2 1.3-alpha (Dolomanov et al., 2009)'
_computing_structure_refinement 'SHELXL 2018/3 (Sheldrick, 2015)'
_computing_structure_solution 'SHELXT 2014/5 (Sheldrick, 2014)'
_diffrn_ambient_temperature 100.0
_diffrn_detector 'Bruker APEX-II CCD'
_diffrn_detector_area_resol_mean 7.9
_diffrn_detector_type 'CCD Area Detector'
_diffrn_measured_fraction_theta_full 1.000
_diffrn_measured_fraction_theta_max 0.986
_diffrn_measurement_device 'Kappa Four-Circle Diffractometer'
_diffrn_measurement_device_type 'Bruker APEX-II CCD'
_diffrn_measurement_method '\f and \w scans'
_diffrn_radiation_monochromator 'Double Bounce Multilayer Mirrors'
_diffrn_radiation_probe x-ray
_diffrn_radiation_type MoK\a
_diffrn_radiation_wavelength 0.71073
_diffrn_radiation_xray_symbol K-L~3~
_diffrn_reflns_av_R_equivalents 0.0905
_diffrn_reflns_av_unetI/netI 0.0776
_diffrn_reflns_Laue_measured_fraction_full 1.000
_diffrn_reflns_Laue_measured_fraction_max 0.986
_diffrn_reflns_limit_h_max 12
_diffrn_reflns_limit_h_min -12
_diffrn_reflns_limit_k_max 22
_diffrn_reflns_limit_k_min -22
_diffrn_reflns_limit_l_max 27
_diffrn_reflns_limit_l_min -28
_diffrn_reflns_number 82013
_diffrn_reflns_point_group_measured_fraction_full 1.000
_diffrn_reflns_point_group_measured_fraction_max 0.986
_diffrn_reflns_theta_full 25.242
_diffrn_reflns_theta_max 26.455
_diffrn_reflns_theta_min 1.414
_diffrn_source 'Micro Focus Rotating Anode'
_diffrn_source_current 50.0
_diffrn_source_power 2.5
_diffrn_source_type 'Bruker TXS'
_diffrn_source_voltage 50.0
_diffrn_standards_number 0
_exptl_absorpt_coefficient_mu 0.704
_exptl_absorpt_correction_T_max 0.4908
_exptl_absorpt_correction_T_min 0.3967
_exptl_absorpt_correction_type multi-scan
_exptl_absorpt_process_details
;
SADABS-2016/2 (Bruker,2016/2) was used for absorption correction.
wR2(int) was 0.0794 before and 0.0604 after correction.
The Ratio of minimum to maximum transmission is 0.8083.
The \l/2 correction factor is Not present.
;
_exptl_crystal_colour colourless
_exptl_crystal_colour_primary colourless
_exptl_crystal_density_diffrn 1.251
_exptl_crystal_description block
_exptl_crystal_F_000 1584
_exptl_crystal_size_max 0.1
_exptl_crystal_size_mid 0.1
_exptl_crystal_size_min 0.1
_refine_diff_density_max 3.285
_refine_diff_density_min -0.893
_refine_diff_density_rms 0.109
_refine_ls_extinction_method none
_refine_ls_goodness_of_fit_ref 1.097
_refine_ls_hydrogen_treatment constr
_refine_ls_matrix_type full
_refine_ls_number_parameters 945
_refine_ls_number_reflns 16482
_refine_ls_number_restraints 0
_refine_ls_restrained_S_all 1.097
_refine_ls_R_factor_all 0.1103
_refine_ls_R_factor_gt 0.0760
_refine_ls_shift/su_max 0.040
_refine_ls_shift/su_mean 0.001
_refine_ls_structure_factor_coef Fsqd
_refine_ls_weighting_details 'w=1/[\s^2^(Fo^2^)+(0.0494P)^2^+21.4417P] where P=(Fo^2^+2Fc^2^)/3'
_refine_ls_weighting_scheme calc
_refine_ls_wR_factor_gt 0.1697
_refine_ls_wR_factor_ref 0.1829
_reflns_Friedel_coverage 0.000
_reflns_number_gt 11908
_reflns_number_total 16482
_reflns_threshold_expression 'I > 2\s(I)'
_cod_data_source_file d1sc06011b4.cif
_cod_data_source_block cohen_022421_mkj4_0m_a_sq
_cod_depositor_comments
;
The following automatic conversions were performed:

data item '_diffrn_radiation_probe' value 'X-ray' was changed to
'x-ray' in accordance with the
/home/data/users/saulius/crontab/automatic-downloads/rss-feeds/RSC/lib/dictionaries/cif_core.dic
dictionary named 'cif_core.dic' version 2.4.2 last updated on
2011-04-26.

Automatic conversion script
Id: cif_fix_values 7556 2019-12-06 15:28:31Z antanas 
;
_cod_original_cell_volume 4050.0(16)
_cod_database_code 1566100
_shelx_shelxl_version_number 2018/3
_shelx_space_group_comment
;
The symmetry employed for this shelxl refinement is uniquely defined
by the following loop, which should always be used as a source of
symmetry information in preference to the above space-group names.
They are only intended as comments.
;
_shelx_estimated_absorpt_t_max 0.933
_shelx_estimated_absorpt_t_min 0.933
_olex2_refinement_description
;
1. Fixed Uiso
 At 1.2 times of:
  All B(H) groups, All C(H) groups, All N(H) groups
 At 1.5 times of:
  All C(H,H,H) groups
2.a Ternary CH refined with riding coordinates:
 B02V(H9), B02W(H02W)
2.b Aromatic/amide H refined with riding coordinates:
 N00J(H), N00P(H00P), C00T(HA), C00Y(HB), C00Z(HC), C010(H010), C019(HD),
 C01B(H01B), C01D(H01D), C01E(HE), C01F(HF), C01H(HG), C01I(HH), C01J(H01J),
 C01L(H01L), C01M(H01M), C01N(HI), C01P(H01P), C01Q(HJ), C01S(HK), C01T(H01T),
 C01U(HL), C01V(HM), C01W(HN), C01X(H01X), C01Y(HO), C020(HP), C021(H021),
 C022(HQ), C024(H024), C025(H025), C026(H026), C027(HR), C028(HS), C02C(H02C),
 C02D(H02D), C02E(HW), C02F(H02F), C02G(H02G), C02H(H02H), C02I(HX), C02L(H02L),
  C02M(H2), C02P(H02P), C02S(H02S), C02T(H02T)
2.c Idealised Me refined as rotating group:
 C02A(HT,HU,HV), C02J(HY,HZ,H1), C02K(H02A,H02B,H02E), C02N(H02I,H02J,H02K),
 C02O(H02M,H02N,H02O), C02Q(H3,H4,H5), C02R(H6,H7,H8), C02U(H02Q,H02R,H02U)
;
_olex2_submission_special_instructions 'No special instructions were received'

loop_
_space_group_symop_operation_xyz
'x, y, z'
'-x, -y, -z'

loop_
_atom_site_label
_atom_site_type_symbol
_atom_site_fract_x
_atom_site_fract_y
_atom_site_fract_z
_atom_site_U_iso_or_equiv
_atom_site_adp_type
_atom_site_occupancy
_atom_site_site_symmetry_order
_atom_site_calc_flag
_atom_site_refinement_flags_posn
_atom_site_refinement_flags_adp
_atom_site_refinement_flags_occupancy
_atom_site_disorder_assembly
_atom_site_disorder_group
Zn1a Zn 0.51553(5) 0.84864(3) 0.62095(2) 0.01417(14) Uani 1 1 d . . . . .
Zn1 Zn 0.01478(6) 0.42411(3) 0.15369(3) 0.01763(15) Uani 1 1 d . . . . .
S1a S 0.30145(12) 0.60626(7) 0.46511(6) 0.0208(3) Uani 1 1 d . . . . .
S1 S 0.19389(14) 0.74597(8) 0.26189(6) 0.0260(3) Uani 1 1 d . . . . .
O4a O 0.6275(3) 0.77869(18) 0.57474(15) 0.0180(7) Uani 1 1 d . . . . .
O4 O -0.0874(3) 0.5101(2) 0.18425(15) 0.0210(8) Uani 1 1 d . . . . .
O3a O 0.4177(3) 0.75481(18) 0.55333(15) 0.0184(7) Uani 1 1 d . . . . .
O3 O 0.1069(3) 0.56361(19) 0.18894(15) 0.0197(8) Uani 1 1 d . . . . .
O2a O 0.1589(3) 0.6344(2) 0.46642(16) 0.0280(9) Uani 1 1 d . . . . .
O1 O 0.1363(4) 0.8219(2) 0.26933(18) 0.0311(9) Uani 1 1 d . . . . .
O1a O 0.3525(4) 0.5547(2) 0.42206(17) 0.0301(9) Uani 1 1 d . . . . .
N2a N 0.3841(4) 0.9347(2) 0.59248(17) 0.0137(8) Uani 1 1 d . . . . .
N6a N 0.4087(4) 0.8235(2) 0.69547(18) 0.0172(9) Uani 1 1 d . . . . .
N2 N 0.1485(4) 0.4251(2) 0.08478(19) 0.0206(9) Uani 1 1 d . . . . .
N3a N 0.3284(4) 0.9775(2) 0.63718(17) 0.0159(9) Uani 1 1 d . . . . .
N7 N 0.1815(4) 0.2848(2) 0.16885(18) 0.0181(9) Uani 1 1 d . . . . .
N6 N 0.1212(4) 0.3423(2) 0.20140(18) 0.0187(9) Uani 1 1 d . . . . .
N7a N 0.3530(4) 0.8872(2) 0.72230(18) 0.0174(9) Uani 1 1 d . . . . .
N1a N 0.3865(4) 0.6806(2) 0.45775(19) 0.0178(9) Uani 1 1 d . . . . .
H H 0.342014 0.725459 0.456407 0.021 Uiso 1 1 calc R U . . .
N4a N 0.6256(4) 0.9232(2) 0.65968(18) 0.0169(9) Uani 1 1 d . . . . .
N3 N 0.2111(4) 0.3552(2) 0.07236(18) 0.0201(9) Uani 1 1 d . . . . .
O2 O 0.3279(4) 0.7332(3) 0.2350(2) 0.0408(11) Uani 1 1 d . . . . .
N4 N -0.0885(4) 0.3469(2) 0.11483(18) 0.0205(9) Uani 1 1 d . . . . .
N5a N 0.5440(4) 0.9689(2) 0.69597(18) 0.0151(8) Uani 1 1 d . . . . .
N1 N 0.0939(4) 0.7023(3) 0.2234(2) 0.0232(10) Uani 1 1 d . . . . .
H00P H 0.131663 0.680411 0.192503 0.028 Uiso 1 1 calc R U . . .
C15a C 0.3097(5) 0.9546(3) 0.5459(2) 0.0136(10) Uani 1 1 d . . . . .
N5 N -0.0031(5) 0.2891(2) 0.09577(19) 0.0233(10) Uani 1 1 d . . . . .
C6 C -0.1062(5) 0.6312(3) 0.2202(2) 0.0187(11) Uani 1 1 d . . . . .
C19a C 0.8532(5) 0.8837(3) 0.5749(2) 0.0195(11) Uani 1 1 d . . . . .
HA H 0.769407 0.900907 0.557464 0.023 Uiso 1 1 calc R U . . .
C6a C 0.6104(5) 0.7010(3) 0.4955(2) 0.0147(10) Uani 1 1 d . . . . .
C37 C 0.2421(5) 0.2307(3) 0.2031(2) 0.0196(11) Uani 1 1 d . . . . .
C5a C 0.5336(5) 0.6721(3) 0.4535(2) 0.0160(10) Uani 1 1 d . . . . .
C8a C 0.5445(5) 0.7464(3) 0.5442(2) 0.0146(10) Uani 1 1 d . . . . .
C1a C 0.7545(5) 0.6932(3) 0.4897(2) 0.0175(10) Uani 1 1 d . . . . .
HB H 0.807199 0.713021 0.517853 0.021 Uiso 1 1 calc R U . . .
C16a C 0.2051(5) 1.0097(3) 0.5612(2) 0.0175(10) Uani 1 1 d . . . . .
HC H 0.137052 1.033175 0.536829 0.021 Uiso 1 1 calc R U . . .
C29 C 0.1054(5) 0.4488(3) 0.2997(2) 0.0207(11) Uani 1 1 d . . . . .
H010 H 0.136223 0.471264 0.264259 0.025 Uiso 1 1 calc R U . . .
C35a C 0.3498(5) 0.7653(3) 0.7218(2) 0.0189(11) Uani 1 1 d . . . . .
C5 C -0.0488(5) 0.6963(3) 0.2351(2) 0.0229(12) Uani 1 1 d . . . . .
C34a C 0.3816(5) 0.6880(3) 0.7044(2) 0.0187(11) Uani 1 1 d . . . . .
C17a C 0.2200(5) 1.0230(3) 0.6179(2) 0.0175(10) Uani 1 1 d . . . . .
C14 C 0.1675(5) 0.5551(3) 0.0551(2) 0.0243(12) Uani 1 1 d . . . . .
C8 C -0.0215(5) 0.5642(3) 0.1958(2) 0.0208(11) Uani 1 1 d . . . . .
C24a C 0.8701(5) 0.8977(3) 0.6324(2) 0.0172(11) Uani 1 1 d . . . . .
C35 C 0.1469(5) 0.3223(3) 0.2571(2) 0.0176(10) Uani 1 1 d . . . . .
C29a C 0.5075(5) 0.6612(3) 0.6782(2) 0.0189(11) Uani 1 1 d . . . . .
HD H 0.576278 0.694519 0.669932 0.023 Uiso 1 1 calc R U . . .
C14a C 0.3459(5) 0.9224(3) 0.4893(2) 0.0158(10) Uani 1 1 d . . . . .
C36 C 0.2213(5) 0.2523(3) 0.2592(2) 0.0203(11) Uani 1 1 d . . . . .
H01B H 0.251790 0.224898 0.292788 0.024 Uiso 1 1 calc R U . . .
C34 C 0.1018(5) 0.3712(3) 0.3053(2) 0.0176(10) Uani 1 1 d . . . . .
C19 C -0.3303(5) 0.4607(3) 0.1161(2) 0.0203(11) Uani 1 1 d . . . . .
H01D H -0.251874 0.479347 0.096902 0.024 Uiso 1 1 calc R U . . .
C9a C 0.4813(5) 0.8993(3) 0.4726(2) 0.0173(10) Uani 1 1 d . . . . .
HE H 0.553225 0.906028 0.497482 0.021 Uiso 1 1 calc R U . . .
C21a C 1.0826(5) 0.8221(3) 0.5672(3) 0.0249(12) Uani 1 1 d . . . . .
HF H 1.155256 0.796453 0.545115 0.030 Uiso 1 1 calc R U . . .
C15 C 0.2153(5) 0.4767(3) 0.0526(2) 0.0205(11) Uani 1 1 d . . . . .
C20a C 0.9582(5) 0.8445(3) 0.5422(2) 0.0217(11) Uani 1 1 d . . . . .
HG H 0.944611 0.833368 0.503338 0.026 Uiso 1 1 calc R U . . .
C2a C 0.8205(5) 0.6567(3) 0.4429(2) 0.0253(12) Uani 1 1 d . . . . .
HH H 0.918069 0.649907 0.439917 0.030 Uiso 1 1 calc R U . . .
C1 C -0.2469(5) 0.6277(3) 0.2284(2) 0.0237(12) Uani 1 1 d . . . . .
H01J H -0.286312 0.584420 0.217239 0.028 Uiso 1 1 calc R U . . .
C25a C 0.7570(5) 0.9359(3) 0.6672(2) 0.0179(11) Uani 1 1 d . . . . .
C30 C 0.0639(5) 0.4926(3) 0.3460(2) 0.0243(12) Uani 1 1 d . . . . .
H01L H 0.065599 0.545319 0.342088 0.029 Uiso 1 1 calc R U . . .
C32 C 0.0174(5) 0.3836(3) 0.4041(2) 0.0269(13) Uani 1 1 d . . . . .
H01M H -0.012186 0.361185 0.439796 0.032 Uiso 1 1 calc R U . . .
C3a C 0.7438(5) 0.6302(3) 0.4006(2) 0.0246(12) Uani 1 1 d . . . . .
HI H 0.788516 0.606387 0.368112 0.029 Uiso 1 1 calc R U . . .
C24 C -0.3342(5) 0.3835(3) 0.1246(2) 0.0237(12) Uani 1 1 d . . . . .
C20 C -0.4381(5) 0.5108(3) 0.1349(2) 0.0244(12) Uani 1 1 d . . . . .
H01P H -0.433196 0.563024 0.128470 0.029 Uiso 1 1 calc R U . . .
C4a C 0.6000(5) 0.6387(3) 0.4062(2) 0.0216(11) Uani 1 1 d . . . . .
HJ H 0.547471 0.621120 0.376984 0.026 Uiso 1 1 calc R U . . .
C25 C -0.2170(5) 0.3306(3) 0.1074(2) 0.0228(12) Uani 1 1 d . . . . .
C10a C 0.5118(5) 0.8669(3) 0.4203(2) 0.0227(12) Uani 1 1 d . . . . .
HK H 0.604622 0.851339 0.409346 0.027 Uiso 1 1 calc R U . . .
C16 C 0.3216(5) 0.4387(3) 0.0207(2) 0.0207(11) Uani 1 1 d . . . . .
H01T H 0.385316 0.460622 -0.005436 0.025 Uiso 1 1 calc R U . . .
C13a C 0.2421(5) 0.9134(3) 0.4510(2) 0.0188(11) Uani 1 1 d . . . . .
HL H 0.149476 0.930013 0.461448 0.023 Uiso 1 1 calc R U . . .
C26a C 0.7594(5) 0.9895(3) 0.7093(2) 0.0225(11) Uani 1 1 d . . . . .
HM H 0.838375 1.008451 0.723518 0.027 Uiso 1 1 calc R U . . .
C11a C 0.4082(5) 0.8568(3) 0.3834(2) 0.0222(11) Uani 1 1 d . . . . .
HN H 0.429918 0.833298 0.347780 0.027 Uiso 1 1 calc R U . . .
C23 C -0.4525(5) 0.3575(3) 0.1521(2) 0.0235(12) Uani 1 1 d . . . . .
H01X H -0.459277 0.305195 0.157389 0.028 Uiso 1 1 calc R U . . .
C36a C 0.2597(6) 0.7917(3) 0.7657(2) 0.0254(12) Uani 1 1 d . . . . .
HO H 0.205990 0.762469 0.791337 0.030 Uiso 1 1 calc R U . . .
C37a C 0.2624(5) 0.8677(3) 0.7651(2) 0.0233(12) Uani 1 1 d . . . . .
C33a C 0.2818(6) 0.6366(3) 0.7155(2) 0.0258(12) Uani 1 1 d . . . . .
HP H 0.194510 0.653544 0.732320 0.031 Uiso 1 1 calc R U . . .
C21 C -0.5545(5) 0.4841(3) 0.1634(2) 0.0271(13) Uani 1 1 d . . . . .
H021 H -0.628522 0.517993 0.176671 0.033 Uiso 1 1 calc R U . . .
C23a C 0.9954(5) 0.8744(3) 0.6572(3) 0.0234(12) Uani 1 1 d . . . . .
HQ H 1.008590 0.884164 0.696436 0.028 Uiso 1 1 calc R U . . .
C27a C 0.6239(5) 1.0093(3) 0.7261(2) 0.0213(11) Uani 1 1 d . . . . .
C33 C 0.0580(5) 0.3394(3) 0.3580(2) 0.0230(12) Uani 1 1 d . . . . .
H024 H 0.056142 0.286669 0.362222 0.028 Uiso 1 1 calc R U . . .
C9 C 0.0256(6) 0.5787(3) 0.0543(2) 0.0265(12) Uani 1 1 d . . . . .
H025 H -0.038627 0.543227 0.049118 0.032 Uiso 1 1 calc R U . . .
C2 C -0.3318(5) 0.6858(3) 0.2525(3) 0.0286(13) Uani 1 1 d . . . . .
H026 H -0.427961 0.682551 0.257858 0.034 Uiso 1 1 calc R U . . .
C30a C 0.5335(6) 0.5872(3) 0.6643(2) 0.0246(12) Uani 1 1 d . . . . .
HR H 0.618562 0.570170 0.645594 0.030 Uiso 1 1 calc R U . . .
C32a C 0.3088(6) 0.5632(3) 0.7025(2) 0.0288(13) Uani 1 1 d . . . . .
HS H 0.240473 0.529544 0.710646 0.035 Uiso 1 1 calc R U . . .
C17 C 0.3176(5) 0.3632(3) 0.0341(2) 0.0248(12) Uani 1 1 d . . . . .
C18a C 0.1364(5) 1.0777(3) 0.6558(2) 0.0247(12) Uani 1 1 d . . . . .
HT H 0.071210 1.109260 0.632446 0.037 Uiso 1 1 calc R U . . .
HU H 0.197690 1.109230 0.673804 0.037 Uiso 1 1 calc R U . . .
HV H 0.085776 1.050369 0.685943 0.037 Uiso 1 1 calc R U . . .
C27 C -0.0769(5) 0.2342(3) 0.0774(2) 0.0246(12) Uani 1 1 d . . . . .
C31 C 0.0196(6) 0.4606(3) 0.3985(2) 0.0296(13) Uani 1 1 d . . . . .
H02C H -0.008883 0.491203 0.430145 0.036 Uiso 1 1 calc R U . . .
C13 C 0.2594(6) 0.6089(3) 0.0604(3) 0.0303(13) Uani 1 1 d . . . . .
H02D H 0.355432 0.594444 0.058955 0.036 Uiso 1 1 calc R U . . .
C12a C 0.2726(5) 0.8809(3) 0.3985(2) 0.0218(11) Uani 1 1 d . . . . .
HW H 0.201567 0.875079 0.372882 0.026 Uiso 1 1 calc R U . . .
C22 C -0.5600(5) 0.4080(3) 0.1718(2) 0.0266(12) Uani 1 1 d . . . . .
H02F H -0.638273 0.389759 0.191352 0.032 Uiso 1 1 calc R U . . .
C26 C -0.2135(6) 0.2591(3) 0.0840(2) 0.0258(12) Uani 1 1 d . . . . .
H02G H -0.289873 0.233514 0.074799 0.031 Uiso 1 1 calc R U . . .
C10 C -0.0203(6) 0.6532(4) 0.0612(3) 0.0356(15) Uani 1 1 d . . . . .
H02H H -0.115767 0.668653 0.060276 0.043 Uiso 1 1 calc R U . . .
C31a C 0.4344(6) 0.5373(3) 0.6777(3) 0.0319(14) Uani 1 1 d . . . . .
HX H 0.453373 0.485767 0.669762 0.038 Uiso 1 1 calc R U . . .
C28a C 0.5677(6) 1.0653(3) 0.7691(3) 0.0310(13) Uani 1 1 d . . . . .
HY H 0.543594 1.039345 0.805565 0.047 Uiso 1 1 calc R U . . .
HZ H 0.485466 1.093782 0.754235 0.047 Uiso 1 1 calc R U . . .
H1 H 0.637219 1.099615 0.775584 0.047 Uiso 1 1 calc R U . . .
C38 C 0.3228(6) 0.1614(3) 0.1805(3) 0.0302(13) Uani 1 1 d . . . . .
H02A H 0.369055 0.133450 0.212329 0.045 Uiso 1 1 calc R U . . .
H02B H 0.391509 0.175782 0.151057 0.045 Uiso 1 1 calc R U . . .
H02E H 0.260144 0.129810 0.163361 0.045 Uiso 1 1 calc R U . . .
C4 C -0.1328(6) 0.7545(3) 0.2595(3) 0.0331(14) Uani 1 1 d . . . . .
H02L H -0.094544 0.798456 0.270040 0.040 Uiso 1 1 calc R U . . .
C22a C 1.1006(5) 0.8370(3) 0.6242(3) 0.0271(13) Uani 1 1 d . . . . .
H2 H 1.185922 0.821586 0.640988 0.032 Uiso 1 1 calc R U . . .
C18 C 0.4091(6) 0.2972(3) 0.0129(3) 0.0331(14) Uani 1 1 d . . . . .
H02I H 0.355316 0.265451 -0.008848 0.050 Uiso 1 1 calc R U . . .
H02J H 0.448052 0.268266 0.045931 0.050 Uiso 1 1 calc R U . . .
H02K H 0.483609 0.314785 -0.012266 0.050 Uiso 1 1 calc R U . . .
C28 C -0.0126(6) 0.1613(3) 0.0543(3) 0.0361(15) Uani 1 1 d . . . . .
H02M H 0.055762 0.171338 0.023434 0.054 Uiso 1 1 calc R U . . .
H02N H -0.084003 0.133818 0.038992 0.054 Uiso 1 1 calc R U . . .
H02O H 0.032253 0.131303 0.085532 0.054 Uiso 1 1 calc R U . . .
C3 C -0.2732(6) 0.7484(4) 0.2684(3) 0.0370(15) Uani 1 1 d . . . . .
H02P H -0.329688 0.787989 0.285740 0.044 Uiso 1 1 calc R U . . .
C7a C 0.3394(6) 0.5658(4) 0.5337(3) 0.0361(15) Uani 1 1 d . . . . .
H3 H 0.307140 0.601226 0.563581 0.054 Uiso 1 1 calc R U . . .
H4 H 0.438908 0.553837 0.535770 0.054 Uiso 1 1 calc R U . . .
H5 H 0.293071 0.519929 0.539998 0.054 Uiso 1 1 calc R U . . .
C38a C 0.1834(7) 0.9239(3) 0.8029(3) 0.0373(15) Uani 1 1 d . . . . .
H6 H 0.120022 0.956719 0.779616 0.056 Uiso 1 1 calc R U . . .
H7 H 0.247484 0.953963 0.820722 0.056 Uiso 1 1 calc R U . . .
H8 H 0.130990 0.897840 0.833224 0.056 Uiso 1 1 calc R U . . .
C12 C 0.2125(7) 0.6831(3) 0.0677(3) 0.0416(16) Uani 1 1 d . . . . .
H02S H 0.276049 0.719245 0.071581 0.050 Uiso 1 1 calc R U . . .
C11 C 0.0711(7) 0.7048(3) 0.0693(3) 0.0374(15) Uani 1 1 d . . . . .
H02T H 0.038455 0.755321 0.075948 0.045 Uiso 1 1 calc R U . . .
C7 C 0.1917(7) 0.6999(4) 0.3305(3) 0.0402(16) Uani 1 1 d . . . . .
H02Q H 0.237839 0.728441 0.357666 0.060 Uiso 1 1 calc R U . . .
H02R H 0.239639 0.649663 0.327680 0.060 Uiso 1 1 calc R U . . .
H02U H 0.096274 0.695940 0.344313 0.060 Uiso 1 1 calc R U . . .
B1a B 0.3864(6) 0.9655(3) 0.6984(3) 0.0175(12) Uani 1 1 d . . . . .
H9 H 0.341766 1.004754 0.724289 0.021 Uiso 1 1 calc R U . . .
B1 B 0.1556(6) 0.2860(3) 0.1021(3) 0.0220(13) Uani 1 1 d . . . . .
H02W H 0.201779 0.239620 0.084689 0.026 Uiso 1 1 calc R U . . .

loop_
_atom_site_aniso_label
_atom_site_aniso_U_11
_atom_site_aniso_U_22
_atom_site_aniso_U_33
_atom_site_aniso_U_23
_atom_site_aniso_U_13
_atom_site_aniso_U_12
Zn1a 0.0121(3) 0.0132(3) 0.0169(3) -0.0002(2) -0.0013(2) 0.0000(2)
Zn1 0.0140(3) 0.0190(3) 0.0195(3) 0.0023(2) 0.0000(2) -0.0011(2)
S1a 0.0131(6) 0.0266(7) 0.0230(7) 0.0018(5) -0.0008(5) -0.0047(5)
S1 0.0238(7) 0.0247(7) 0.0311(8) -0.0005(6) -0.0049(6) -0.0088(5)
O4a 0.0158(17) 0.0163(17) 0.022(2) -0.0052(15) -0.0010(14) -0.0024(14)
O4 0.0114(16) 0.029(2) 0.024(2) -0.0120(16) -0.0066(14) -0.0008(14)
O3a 0.0119(16) 0.0164(17) 0.026(2) 0.0026(15) 0.0016(14) 0.0023(13)
O3 0.0127(17) 0.0213(18) 0.024(2) 0.0037(15) 0.0016(14) 0.0003(14)
O2a 0.0114(17) 0.045(2) 0.028(2) 0.0007(18) 0.0003(15) -0.0037(16)
O1 0.032(2) 0.026(2) 0.037(2) -0.0005(18) -0.0063(18) -0.0097(17)
O1a 0.024(2) 0.031(2) 0.038(2) -0.0125(18) 0.0069(17) -0.0125(16)
N2a 0.0141(19) 0.0119(19) 0.014(2) 0.0006(16) -0.0016(16) 0.0024(15)
N6a 0.015(2) 0.017(2) 0.019(2) -0.0005(17) -0.0016(17) 0.0009(16)
N2 0.019(2) 0.023(2) 0.020(2) 0.0010(19) -0.0002(18) -0.0023(18)
N3a 0.015(2) 0.018(2) 0.015(2) -0.0016(17) 0.0006(16) -0.0011(16)
N7 0.017(2) 0.019(2) 0.018(2) 0.0012(18) -0.0005(17) -0.0003(17)
N6 0.016(2) 0.020(2) 0.019(2) 0.0022(18) 0.0025(17) -0.0024(17)
N7a 0.014(2) 0.019(2) 0.019(2) -0.0006(18) -0.0010(17) 0.0020(16)
N1a 0.0106(19) 0.011(2) 0.031(3) -0.0004(18) -0.0031(17) 0.0033(15)
N4a 0.015(2) 0.016(2) 0.020(2) -0.0022(17) -0.0023(17) -0.0011(16)
N3 0.017(2) 0.024(2) 0.019(2) -0.0009(18) 0.0008(17) -0.0006(17)
O2 0.017(2) 0.049(3) 0.059(3) -0.008(2) -0.0050(19) -0.0077(18)
N4 0.021(2) 0.024(2) 0.018(2) 0.0038(18) -0.0002(18) -0.0071(18)
N5a 0.018(2) 0.0067(18) 0.020(2) -0.0001(16) -0.0057(17) 0.0046(15)
N1 0.014(2) 0.031(3) 0.026(3) -0.009(2) 0.0013(18) -0.0039(18)
C15a 0.012(2) 0.013(2) 0.016(3) 0.0051(19) -0.0034(18) -0.0032(18)
N5 0.027(2) 0.020(2) 0.022(3) -0.0022(19) 0.0053(19) -0.0022(18)
C6 0.016(2) 0.024(3) 0.016(3) 0.003(2) -0.0015(19) 0.000(2)
C19a 0.011(2) 0.022(3) 0.025(3) 0.005(2) 0.000(2) -0.0022(19)
C6a 0.014(2) 0.013(2) 0.017(3) -0.0017(19) 0.0019(19) 0.0012(18)
C37 0.017(2) 0.018(3) 0.024(3) 0.004(2) -0.002(2) -0.004(2)
C5a 0.010(2) 0.017(2) 0.021(3) 0.001(2) 0.0002(19) -0.0027(18)
C8a 0.014(2) 0.013(2) 0.016(3) 0.0033(19) -0.0006(19) -0.0002(18)
C1a 0.014(2) 0.019(2) 0.020(3) -0.001(2) -0.003(2) -0.0014(19)
C16a 0.014(2) 0.015(2) 0.023(3) 0.005(2) -0.003(2) -0.0023(19)
C29 0.019(2) 0.021(3) 0.022(3) 0.004(2) -0.001(2) -0.004(2)
C35a 0.015(2) 0.024(3) 0.018(3) 0.003(2) -0.003(2) -0.003(2)
C5 0.016(2) 0.024(3) 0.029(3) -0.003(2) -0.004(2) 0.000(2)
C34a 0.020(3) 0.019(3) 0.018(3) 0.007(2) -0.006(2) -0.004(2)
C17a 0.015(2) 0.014(2) 0.023(3) 0.001(2) 0.002(2) -0.0001(19)
C14 0.021(3) 0.035(3) 0.017(3) 0.002(2) -0.008(2) -0.003(2)
C8 0.031(3) 0.012(2) 0.017(3) 0.004(2) 0.013(2) 0.003(2)
C24a 0.011(2) 0.014(2) 0.027(3) 0.005(2) -0.004(2) -0.0077(18)
C35 0.014(2) 0.023(3) 0.017(3) 0.006(2) -0.0007(19) -0.007(2)
C29a 0.016(2) 0.025(3) 0.015(3) 0.001(2) -0.0029(19) -0.002(2)
C14a 0.021(2) 0.011(2) 0.015(3) 0.0033(19) -0.003(2) -0.0023(19)
C36 0.018(2) 0.019(3) 0.024(3) 0.007(2) -0.003(2) -0.002(2)
C34 0.010(2) 0.021(3) 0.022(3) 0.004(2) -0.0026(19) -0.0021(19)
C19 0.013(2) 0.029(3) 0.019(3) 0.010(2) -0.004(2) -0.003(2)
C9a 0.015(2) 0.019(3) 0.018(3) 0.003(2) -0.0008(19) -0.0039(19)
C21a 0.013(2) 0.019(3) 0.040(4) 0.011(2) 0.005(2) -0.002(2)
C15 0.015(2) 0.033(3) 0.014(3) 0.004(2) -0.0035(19) -0.007(2)
C20a 0.015(2) 0.020(3) 0.029(3) 0.007(2) 0.001(2) -0.003(2)
C2a 0.012(2) 0.032(3) 0.032(3) -0.004(2) 0.003(2) -0.003(2)
C1 0.020(3) 0.023(3) 0.027(3) 0.001(2) -0.005(2) 0.004(2)
C25a 0.016(2) 0.017(2) 0.021(3) 0.004(2) -0.003(2) -0.0053(19)
C30 0.019(3) 0.020(3) 0.034(3) -0.005(2) -0.001(2) -0.001(2)
C32 0.022(3) 0.039(3) 0.018(3) 0.009(2) 0.002(2) -0.003(2)
C3a 0.018(3) 0.027(3) 0.028(3) -0.003(2) 0.008(2) -0.002(2)
C24 0.016(3) 0.037(3) 0.018(3) 0.000(2) -0.006(2) -0.003(2)
C20 0.016(2) 0.033(3) 0.025(3) 0.007(2) -0.006(2) -0.004(2)
C4a 0.019(3) 0.021(3) 0.025(3) -0.003(2) -0.001(2) -0.004(2)
C25 0.020(3) 0.035(3) 0.015(3) 0.000(2) -0.002(2) -0.008(2)
C10a 0.020(3) 0.023(3) 0.025(3) 0.005(2) 0.003(2) -0.007(2)
C16 0.016(2) 0.028(3) 0.019(3) 0.003(2) -0.001(2) -0.007(2)
C13a 0.016(2) 0.015(2) 0.025(3) 0.003(2) -0.004(2) -0.0009(19)
C26a 0.029(3) 0.021(3) 0.020(3) 0.001(2) -0.010(2) -0.011(2)
C11a 0.030(3) 0.022(3) 0.015(3) 0.001(2) 0.003(2) -0.007(2)
C23 0.017(3) 0.034(3) 0.020(3) 0.000(2) -0.003(2) -0.006(2)
C36a 0.027(3) 0.026(3) 0.022(3) 0.005(2) 0.006(2) -0.001(2)
C37a 0.024(3) 0.031(3) 0.013(3) 0.000(2) 0.002(2) 0.001(2)
C33a 0.021(3) 0.028(3) 0.028(3) 0.003(2) 0.000(2) -0.008(2)
C21 0.015(3) 0.042(3) 0.025(3) -0.005(3) -0.006(2) 0.001(2)
C23a 0.017(3) 0.022(3) 0.033(3) 0.008(2) -0.009(2) -0.010(2)
C27a 0.032(3) 0.017(3) 0.016(3) 0.001(2) -0.003(2) -0.007(2)
C33 0.020(3) 0.025(3) 0.022(3) 0.007(2) 0.000(2) 0.000(2)
C9 0.029(3) 0.028(3) 0.023(3) 0.005(2) -0.002(2) -0.001(2)
C2 0.016(3) 0.035(3) 0.034(3) -0.002(3) 0.003(2) 0.001(2)
C30a 0.027(3) 0.025(3) 0.022(3) 0.001(2) -0.007(2) 0.000(2)
C32a 0.033(3) 0.027(3) 0.028(3) 0.004(2) -0.005(2) -0.010(2)
C17 0.020(3) 0.034(3) 0.021(3) 0.000(2) -0.001(2) -0.001(2)
C18a 0.019(3) 0.025(3) 0.030(3) -0.006(2) 0.001(2) 0.004(2)
C27 0.023(3) 0.033(3) 0.018(3) -0.002(2) 0.004(2) -0.006(2)
C31 0.027(3) 0.039(3) 0.022(3) -0.006(3) -0.002(2) 0.005(2)
C13 0.024(3) 0.033(3) 0.032(3) 0.015(3) 0.002(2) -0.003(2)
C12a 0.025(3) 0.023(3) 0.019(3) 0.001(2) -0.009(2) -0.007(2)
C22 0.017(3) 0.046(4) 0.017(3) 0.002(3) -0.002(2) -0.005(2)
C26 0.026(3) 0.031(3) 0.021(3) 0.000(2) -0.004(2) -0.009(2)
C10 0.034(3) 0.041(4) 0.030(4) 0.005(3) -0.006(3) 0.009(3)
C31a 0.045(4) 0.021(3) 0.030(3) 0.000(2) -0.010(3) -0.001(3)
C28a 0.038(3) 0.026(3) 0.031(3) -0.010(3) -0.001(3) -0.010(3)
C38 0.033(3) 0.025(3) 0.031(3) 0.000(2) 0.001(3) 0.005(2)
C4 0.027(3) 0.026(3) 0.047(4) -0.017(3) 0.004(3) 0.001(2)
C22a 0.010(2) 0.027(3) 0.044(4) 0.014(3) -0.007(2) -0.003(2)
C18 0.025(3) 0.035(3) 0.037(4) -0.005(3) 0.015(3) 0.000(2)
C28 0.039(3) 0.031(3) 0.040(4) -0.012(3) 0.004(3) -0.010(3)
C3 0.021(3) 0.039(4) 0.049(4) -0.016(3) 0.004(3) 0.007(3)
C7a 0.031(3) 0.043(4) 0.034(4) 0.020(3) -0.004(3) -0.008(3)
C38a 0.044(4) 0.033(3) 0.033(4) -0.003(3) 0.013(3) 0.001(3)
C12 0.048(4) 0.027(3) 0.049(4) 0.013(3) -0.004(3) -0.006(3)
C11 0.053(4) 0.021(3) 0.036(4) 0.007(3) -0.008(3) 0.007(3)
C7 0.052(4) 0.032(3) 0.039(4) 0.005(3) -0.017(3) -0.013(3)
B1a 0.022(3) 0.013(3) 0.017(3) -0.002(2) -0.002(2) -0.002(2)
B1 0.020(3) 0.025(3) 0.020(3) 0.001(3) 0.006(2) -0.002(2)

loop_
_atom_type_symbol
_atom_type_description
_atom_type_scat_dispersion_real
_atom_type_scat_dispersion_imag
_atom_type_scat_source
C C 0.0033 0.0016 'International Tables Vol C Tables 4.2.6.8 and 6.1.1.4'
H H 0.0000 0.0000 'International Tables Vol C Tables 4.2.6.8 and 6.1.1.4'
B B 0.0013 0.0007 'International Tables Vol C Tables 4.2.6.8 and 6.1.1.4'
N N 0.0061 0.0033 'International Tables Vol C Tables 4.2.6.8 and 6.1.1.4'
O O 0.0106 0.0060 'International Tables Vol C Tables 4.2.6.8 and 6.1.1.4'
S S 0.1246 0.1234 'International Tables Vol C Tables 4.2.6.8 and 6.1.1.4'
Zn Zn 0.2839 1.4301 'International Tables Vol C Tables 4.2.6.8 and 6.1.1.4'

loop_
_geom_angle_atom_site_label_1
_geom_angle_atom_site_label_2
_geom_angle_atom_site_label_3
_geom_angle
_geom_angle_site_symmetry_1
_geom_angle_site_symmetry_3
_geom_angle_publ_flag
O4a Zn1a N2a 127.00(16) . . ?
O4a Zn1a N6a 125.78(15) . . ?
O4a Zn1a N4a 113.49(15) . . ?
N2a Zn1a N6a 97.63(16) . . ?
N2a Zn1a N4a 89.70(16) . . ?
N6a Zn1a N4a 93.23(17) . . ?
O4 Zn1 N2 125.04(17) . . ?
O4 Zn1 N6 125.03(16) . . ?
O4 Zn1 N4 118.75(16) . . ?
N2 Zn1 N6 97.39(17) . . ?
N2 Zn1 N4 89.59(17) . . ?
N6 Zn1 N4 91.50(17) . . ?
O2a S1a N1a 105.2(2) . . ?
O2a S1a C7a 108.2(3) . . ?
O1a S1a O2a 119.2(2) . . ?
O1a S1a N1a 108.7(2) . . ?
O1a S1a C7a 108.7(3) . . ?
N1a S1a C7a 105.9(3) . . ?
O1 S1 N1 109.9(2) . . ?
O1 S1 C7 107.4(3) . . ?
O2 S1 O1 118.7(3) . . ?
O2 S1 N1 105.4(2) . . ?
O2 S1 C7 109.2(3) . . ?
N1 S1 C7 105.4(3) . . ?
C8a O4a Zn1a 106.4(3) . . ?
C8 O4 Zn1 117.4(3) . . ?
N3a N2a Zn1a 111.7(3) . . ?
C15a N2a Zn1a 139.1(3) . . ?
C15a N2a N3a 107.1(4) . . ?
N7a N6a Zn1a 111.6(3) . . ?
C35a N6a Zn1a 139.7(4) . . ?
C35a N6a N7a 106.9(4) . . ?
N3 N2 Zn1 113.3(3) . . ?
C15 N2 Zn1 137.5(4) . . ?
C15 N2 N3 107.8(4) . . ?
N2a N3a B1a 120.2(4) . . ?
C17a N3a N2a 108.8(4) . . ?
C17a N3a B1a 130.8(4) . . ?
N6 N7 B1 119.0(4) . . ?
C37 N7 N6 110.3(4) . . ?
C37 N7 B1 130.1(4) . . ?
N7 N6 Zn1 113.2(3) . . ?
C35 N6 Zn1 140.5(4) . . ?
C35 N6 N7 106.1(4) . . ?
N6a N7a B1a 120.5(4) . . ?
C37a N7a N6a 109.0(4) . . ?
C37a N7a B1a 130.2(4) . . ?
S1a N1a H 120.1 . . ?
C5a N1a S1a 119.7(3) . . ?
C5a N1a H 120.1 . . ?
N5a N4a Zn1a 112.1(3) . . ?
C25a N4a Zn1a 139.8(3) . . ?
C25a N4a N5a 107.4(4) . . ?
N2 N3 B1 119.2(4) . . ?
C17 N3 N2 108.9(4) . . ?
C17 N3 B1 131.9(4) . . ?
N5 N4 Zn1 112.0(3) . . ?
C25 N4 Zn1 140.1(4) . . ?
C25 N4 N5 107.4(4) . . ?
N4a N5a B1a 119.6(4) . . ?
C27a N5a N4a 109.5(4) . . ?
C27a N5a B1a 130.9(4) . . ?
S1 N1 H00P 117.0 . . ?
C5 N1 S1 126.0(4) . . ?
C5 N1 H00P 117.0 . . ?
N2a C15a C16a 109.0(4) . . ?
N2a C15a C14a 121.6(4) . . ?
C16a C15a C14a 129.3(4) . . ?
N4 N5 C27 110.2(4) . . ?
N4 N5 B1 121.6(4) . . ?
C27 N5 B1 127.8(4) . . ?
C5 C6 C8 123.0(4) . . ?
C1 C6 C5 119.0(5) . . ?
C1 C6 C8 118.1(5) . . ?
C24a C19a HA 119.7 . . ?
C24a C19a C20a 120.7(5) . . ?
C20a C19a HA 119.7 . . ?
C5a C6a C8a 122.4(4) . . ?
C5a C6a C1a 119.5(4) . . ?
C1a C6a C8a 117.9(4) . . ?
N7 C37 C36 107.9(4) . . ?
N7 C37 C38 123.4(5) . . ?
C36 C37 C38 128.7(5) . . ?
C6a C5a N1a 120.6(4) . . ?
C4a C5a N1a 119.6(4) . . ?
C4a C5a C6a 119.8(4) . . ?
O4a C8a C6a 115.8(4) . . ?
O3a C8a O4a 121.9(4) . . ?
O3a C8a C6a 122.2(4) . . ?
C6a C1a HB 119.9 . . ?
C2a C1a C6a 120.2(5) . . ?
C2a C1a HB 119.9 . . ?
C15a C16a HC 126.8 . . ?
C17a C16a C15a 106.4(4) . . ?
C17a C16a HC 126.8 . . ?
C34 C29 H010 120.2 . . ?
C30 C29 H010 120.2 . . ?
C30 C29 C34 119.5(5) . . ?
N6a C35a C34a 122.9(4) . . ?
N6a C35a C36a 109.1(5) . . ?
C36a C35a C34a 128.0(5) . . ?
C6 C5 N1 119.4(5) . . ?
C4 C5 N1 121.0(5) . . ?
C4 C5 C6 119.6(5) . . ?
C29a C34a C35a 123.5(4) . . ?
C29a C34a C33a 117.5(5) . . ?
C33a C34a C35a 118.9(5) . . ?
N3a C17a C16a 108.6(4) . . ?
N3a C17a C18a 122.6(5) . . ?
C16a C17a C18a 128.8(5) . . ?
C9 C14 C15 120.5(5) . . ?
C13 C14 C15 121.0(5) . . ?
C13 C14 C9 118.5(5) . . ?
O4 C8 C6 115.8(4) . . ?
O3 C8 O4 123.5(4) . . ?
O3 C8 C6 120.7(5) . . ?
C19a C24a C25a 120.4(4) . . ?
C19a C24a C23a 119.4(5) . . ?
C23a C24a C25a 120.3(5) . . ?
N6 C35 C36 109.2(5) . . ?
N6 C35 C34 122.4(4) . . ?
C36 C35 C34 128.5(5) . . ?
C34a C29a HD 119.4 . . ?
C30a C29a C34a 121.1(5) . . ?
C30a C29a HD 119.4 . . ?
C9a C14a C15a 121.7(4) . . ?
C9a C14a C13a 118.5(5) . . ?
C13a C14a C15a 119.8(4) . . ?
C37 C36 C35 106.6(5) . . ?
C37 C36 H01B 126.7 . . ?
C35 C36 H01B 126.7 . . ?
C29 C34 C35 121.3(4) . . ?
C33 C34 C29 119.2(5) . . ?
C33 C34 C35 119.5(5) . . ?
C24 C19 H01D 119.2 . . ?
C20 C19 H01D 119.2 . . ?
C20 C19 C24 121.6(5) . . ?
C14a C9a HE 119.7 . . ?
C10a C9a C14a 120.5(5) . . ?
C10a C9a HE 119.7 . . ?
C20a C21a HF 120.0 . . ?
C22a C21a HF 120.0 . . ?
C22a C21a C20a 120.0(5) . . ?
N2 C15 C14 119.9(5) . . ?
N2 C15 C16 108.0(5) . . ?
C16 C15 C14 132.1(5) . . ?
C19a C20a HG 120.3 . . ?
C21a C20a C19a 119.4(5) . . ?
C21a C20a HG 120.3 . . ?
C1a C2a HH 120.0 . . ?
C3a C2a C1a 120.0(5) . . ?
C3a C2a HH 120.0 . . ?
C6 C1 H01J 119.1 . . ?
C6 C1 C2 121.8(5) . . ?
C2 C1 H01J 119.1 . . ?
N4a C25a C24a 120.8(4) . . ?
N4a C25a C26a 108.9(4) . . ?
C26a C25a C24a 130.3(4) . . ?
C29 C30 H01L 119.5 . . ?
C29 C30 C31 121.0(5) . . ?
C31 C30 H01L 119.5 . . ?
C33 C32 H01M 119.9 . . ?
C33 C32 C31 120.1(5) . . ?
C31 C32 H01M 119.9 . . ?
C2a C3a HI 120.2 . . ?
C2a C3a C4a 119.6(5) . . ?
C4a C3a HI 120.2 . . ?
C19 C24 C25 121.6(5) . . ?
C19 C24 C23 118.0(5) . . ?
C23 C24 C25 120.3(5) . . ?
C19 C20 H01P 120.1 . . ?
C19 C20 C21 119.8(5) . . ?
C21 C20 H01P 120.1 . . ?
C5a C4a C3a 120.9(5) . . ?
C5a C4a HJ 119.6 . . ?
C3a C4a HJ 119.6 . . ?
N4 C25 C24 120.2(5) . . ?
N4 C25 C26 109.3(5) . . ?
C26 C25 C24 130.5(5) . . ?
C9a C10a HK 119.8 . . ?
C9a C10a C11a 120.4(5) . . ?
C11a C10a HK 119.8 . . ?
C15 C16 H01T 126.3 . . ?
C17 C16 C15 107.3(4) . . ?
C17 C16 H01T 126.3 . . ?
C14a C13a HL 119.5 . . ?
C12a C13a C14a 121.1(5) . . ?
C12a C13a HL 119.5 . . ?
C25a C26a HM 126.9 . . ?
C27a C26a C25a 106.2(4) . . ?
C27a C26a HM 126.9 . . ?
C10a C11a HN 119.9 . . ?
C10a C11a C12a 120.2(5) . . ?
C12a C11a HN 119.9 . . ?
C24 C23 H01X 119.9 . . ?
C22 C23 C24 120.3(5) . . ?
C22 C23 H01X 119.9 . . ?
C35a C36a HO 126.5 . . ?
C37a C36a C35a 107.1(5) . . ?
C37a C36a HO 126.5 . . ?
N7a C37a C36a 107.9(5) . . ?
N7a C37a C38a 122.7(5) . . ?
C36a C37a C38a 129.3(5) . . ?
C34a C33a HP 119.4 . . ?
C32a C33a C34a 121.1(5) . . ?
C32a C33a HP 119.4 . . ?
C20 C21 H021 120.4 . . ?
C22 C21 C20 119.2(5) . . ?
C22 C21 H021 120.4 . . ?
C24a C23a HQ 120.2 . . ?
C22a C23a C24a 119.7(5) . . ?
C22a C23a HQ 120.2 . . ?
N5a C27a C26a 108.1(4) . . ?
N5a C27a C28a 123.4(5) . . ?
C26a C27a C28a 128.6(5) . . ?
C34 C33 H024 119.6 . . ?
C32 C33 C34 120.8(5) . . ?
C32 C33 H024 119.6 . . ?
C14 C9 H025 119.9 . . ?
C10 C9 C14 120.2(6) . . ?
C10 C9 H025 119.9 . . ?
C1 C2 H026 120.8 . . ?
C3 C2 C1 118.5(5) . . ?
C3 C2 H026 120.8 . . ?
C29a C30a HR 120.1 . . ?
C29a C30a C31a 119.9(5) . . ?
C31a C30a HR 120.1 . . ?
C33a C32a HS 119.7 . . ?
C33a C32a C31a 120.6(5) . . ?
C31a C32a HS 119.7 . . ?
N3 C17 C16 107.9(5) . . ?
N3 C17 C18 122.0(5) . . ?
C16 C17 C18 130.1(5) . . ?
C17a C18a HT 109.5 . . ?
C17a C18a HU 109.5 . . ?
C17a C18a HV 109.5 . . ?
HT C18a HU 109.5 . . ?
HT C18a HV 109.5 . . ?
HU C18a HV 109.5 . . ?
N5 C27 C26 107.4(5) . . ?
N5 C27 C28 123.8(5) . . ?
C26 C27 C28 128.8(5) . . ?
C30 C31 H02C 120.4 . . ?
C32 C31 C30 119.3(5) . . ?
C32 C31 H02C 120.4 . . ?
C14 C13 H02D 119.6 . . ?
C12 C13 C14 120.8(6) . . ?
C12 C13 H02D 119.6 . . ?
C13a C12a C11a 119.2(5) . . ?
C13a C12a HW 120.4 . . ?
C11a C12a HW 120.4 . . ?
C23 C22 H02F 119.5 . . ?
C21 C22 C23 121.1(5) . . ?
C21 C22 H02F 119.5 . . ?
C25 C26 H02G 127.2 . . ?
C27 C26 C25 105.7(5) . . ?
C27 C26 H02G 127.2 . . ?
C9 C10 H02H 119.7 . . ?
C11 C10 C9 120.5(6) . . ?
C11 C10 H02H 119.7 . . ?
C30a C31a HX 120.2 . . ?
C32a C31a C30a 119.6(5) . . ?
C32a C31a HX 120.2 . . ?
C27a C28a HY 109.5 . . ?
C27a C28a HZ 109.5 . . ?
C27a C28a H1 109.5 . . ?
HY C28a HZ 109.5 . . ?
HY C28a H1 109.5 . . ?
HZ C28a H1 109.5 . . ?
C37 C38 H02A 109.5 . . ?
C37 C38 H02B 109.5 . . ?
C37 C38 H02E 109.5 . . ?
H02A C38 H02B 109.5 . . ?
H02A C38 H02E 109.5 . . ?
H02B C38 H02E 109.5 . . ?
C5 C4 H02L 120.1 . . ?
C5 C4 C3 119.8(5) . . ?
C3 C4 H02L 120.1 . . ?
C21a C22a C23a 120.8(5) . . ?
C21a C22a H2 119.6 . . ?
C23a C22a H2 119.6 . . ?
C17 C18 H02I 109.5 . . ?
C17 C18 H02J 109.5 . . ?
C17 C18 H02K 109.5 . . ?
H02I C18 H02J 109.5 . . ?
H02I C18 H02K 109.5 . . ?
H02J C18 H02K 109.5 . . ?
C27 C28 H02M 109.5 . . ?
C27 C28 H02N 109.5 . . ?
C27 C28 H02O 109.5 . . ?
H02M C28 H02N 109.5 . . ?
H02M C28 H02O 109.5 . . ?
H02N C28 H02O 109.5 . . ?
C2 C3 C4 121.3(5) . . ?
C2 C3 H02P 119.4 . . ?
C4 C3 H02P 119.4 . . ?
S1a C7a H3 109.5 . . ?
S1a C7a H4 109.5 . . ?
S1a C7a H5 109.5 . . ?
H3 C7a H4 109.5 . . ?
H3 C7a H5 109.5 . . ?
H4 C7a H5 109.5 . . ?
C37a C38a H6 109.5 . . ?
C37a C38a H7 109.5 . . ?
C37a C38a H8 109.5 . . ?
H6 C38a H7 109.5 . . ?
H6 C38a H8 109.5 . . ?
H7 C38a H8 109.5 . . ?
C13 C12 H02S 120.1 . . ?
C13 C12 C11 119.8(6) . . ?
C11 C12 H02S 120.1 . . ?
C10 C11 C12 120.1(6) . . ?
C10 C11 H02T 120.0 . . ?
C12 C11 H02T 120.0 . . ?
S1 C7 H02Q 109.5 . . ?
S1 C7 H02R 109.5 . . ?
S1 C7 H02U 109.5 . . ?
H02Q C7 H02R 109.5 . . ?
H02Q C7 H02U 109.5 . . ?
H02R C7 H02U 109.5 . . ?
N3a B1a H9 109.6 . . ?
N7a B1a N3a 108.0(4) . . ?
N7a B1a H9 109.6 . . ?
N5a B1a N3a 110.9(4) . . ?
N5a B1a N7a 109.1(4) . . ?
N5a B1a H9 109.6 . . ?
N7 B1 H02W 110.0 . . ?
N3 B1 N7 109.8(4) . . ?
N3 B1 N5 109.9(4) . . ?
N3 B1 H02W 110.0 . . ?
N5 B1 N7 107.2(4) . . ?
N5 B1 H02W 110.0 . . ?

loop_
_geom_bond_atom_site_label_1
_geom_bond_atom_site_label_2
_geom_bond_distance
_geom_bond_site_symmetry_2
_geom_bond_publ_flag
Zn1a O4a 1.915(3) . ?
Zn1a N2a 2.024(4) . ?
Zn1a N6a 2.035(4) . ?
Zn1a N4a 2.055(4) . ?
Zn1 O4 1.902(3) . ?
Zn1 N2 2.018(4) . ?
Zn1 N6 2.039(4) . ?
Zn1 N4 2.052(4) . ?
S1a O2a 1.437(4) . ?
S1a O1a 1.430(4) . ?
S1a N1a 1.637(4) . ?
S1a C7a 1.763(6) . ?
S1 O1 1.440(4) . ?
S1 O2 1.427(4) . ?
S1 N1 1.628(4) . ?
S1 C7 1.764(6) . ?
O4a C8a 1.294(6) . ?
O4 C8 1.261(6) . ?
O3a C8a 1.244(6) . ?
O3 C8 1.257(6) . ?
N2a N3a 1.377(5) . ?
N2a C15a 1.348(6) . ?
N6a N7a 1.380(6) . ?
N6a C35a 1.351(6) . ?
N2 N3 1.379(6) . ?
N2 C15 1.361(6) . ?
N3a C17a 1.358(6) . ?
N3a B1a 1.553(7) . ?
N7 N6 1.375(6) . ?
N7 C37 1.341(6) . ?
N7 B1 1.579(7) . ?
N6 C35 1.356(6) . ?
N7a C37a 1.357(6) . ?
N7a B1a 1.549(7) . ?
N1a H 0.8800 . ?
N1a C5a 1.431(6) . ?
N4a N5a 1.374(6) . ?
N4a C25a 1.346(6) . ?
N3 C17 1.350(7) . ?
N3 B1 1.531(7) . ?
N4 N5 1.346(6) . ?
N4 C25 1.337(6) . ?
N5a C27a 1.351(6) . ?
N5a B1a 1.547(7) . ?
N1 H00P 0.8800 . ?
N1 C5 1.423(6) . ?
C15a C16a 1.398(7) . ?
C15a C14a 1.470(7) . ?
N5 C27 1.368(7) . ?
N5 B1 1.561(7) . ?
C6 C5 1.406(7) . ?
C6 C8 1.509(7) . ?
C6 C1 1.387(7) . ?
C19a HA 0.9500 . ?
C19a C24a 1.389(7) . ?
C19a C20a 1.399(7) . ?
C6a C5a 1.401(7) . ?
C6a C8a 1.506(7) . ?
C6a C1a 1.403(6) . ?
C37 C36 1.373(7) . ?
C37 C38 1.510(7) . ?
C5a C4a 1.379(7) . ?
C1a HB 0.9500 . ?
C1a C2a 1.392(7) . ?
C16a HC 0.9500 . ?
C16a C17a 1.363(7) . ?
C29 H010 0.9500 . ?
C29 C34 1.399(7) . ?
C29 C30 1.380(8) . ?
C35a C34a 1.462(7) . ?
C35a C36a 1.383(7) . ?
C5 C4 1.390(7) . ?
C34a C29a 1.401(7) . ?
C34a C33a 1.413(7) . ?
C17a C18a 1.504(7) . ?
C14 C15 1.444(8) . ?
C14 C9 1.413(7) . ?
C14 C13 1.394(8) . ?
C24a C25a 1.471(7) . ?
C24a C23a 1.398(7) . ?
C35 C36 1.392(7) . ?
C35 C34 1.475(7) . ?
C29a HD 0.9500 . ?
C29a C30a 1.378(7) . ?
C14a C9a 1.392(7) . ?
C14a C13a 1.404(7) . ?
C36 H01B 0.9500 . ?
C34 C33 1.395(7) . ?
C19 H01D 0.9500 . ?
C19 C24 1.397(8) . ?
C19 C20 1.385(7) . ?
C9a HE 0.9500 . ?
C9a C10a 1.375(7) . ?
C21a HF 0.9500 . ?
C21a C20a 1.391(7) . ?
C21a C22a 1.381(8) . ?
C15 C16 1.388(7) . ?
C20a HG 0.9500 . ?
C2a HH 0.9500 . ?
C2a C3a 1.388(8) . ?
C1 H01J 0.9500 . ?
C1 C2 1.390(7) . ?
C25a C26a 1.402(7) . ?
C30 H01L 0.9500 . ?
C30 C31 1.393(8) . ?
C32 H01M 0.9500 . ?
C32 C33 1.378(8) . ?
C32 C31 1.387(8) . ?
C3a HI 0.9500 . ?
C3a C4a 1.401(7) . ?
C24 C25 1.469(7) . ?
C24 C23 1.405(7) . ?
C20 H01P 0.9500 . ?
C20 C21 1.404(7) . ?
C4a HJ 0.9500 . ?
C25 C26 1.411(8) . ?
C10a HK 0.9500 . ?
C10a C11a 1.386(7) . ?
C16 H01T 0.9500 . ?
C16 C17 1.385(7) . ?
C13a HL 0.9500 . ?
C13a C12a 1.381(7) . ?
C26a HM 0.9500 . ?
C26a C27a 1.381(8) . ?
C11a HN 0.9500 . ?
C11a C12a 1.388(7) . ?
C23 H01X 0.9500 . ?
C23 C22 1.396(8) . ?
C36a HO 0.9500 . ?
C36a C37a 1.369(8) . ?
C37a C38a 1.499(8) . ?
C33a HP 0.9500 . ?
C33a C32a 1.364(8) . ?
C21 H021 0.9500 . ?
C21 C22 1.377(8) . ?
C23a HQ 0.9500 . ?
C23a C22a 1.391(8) . ?
C27a C28a 1.495(7) . ?
C33 H024 0.9500 . ?
C9 H025 0.9500 . ?
C9 C10 1.384(8) . ?
C2 H026 0.9500 . ?
C2 C3 1.379(8) . ?
C30a HR 0.9500 . ?
C30a C31a 1.398(8) . ?
C32a HS 0.9500 . ?
C32a C31a 1.380(8) . ?
C17 C18 1.501(8) . ?
C18a HT 0.9800 . ?
C18a HU 0.9800 . ?
C18a HV 0.9800 . ?
C27 C26 1.372(8) . ?
C27 C28 1.506(8) . ?
C31 H02C 0.9500 . ?
C13 H02D 0.9500 . ?
C13 C12 1.382(8) . ?
C12a HW 0.9500 . ?
C22 H02F 0.9500 . ?
C26 H02G 0.9500 . ?
C10 H02H 0.9500 . ?
C10 C11 1.371(9) . ?
C31a HX 0.9500 . ?
C28a HY 0.9800 . ?
C28a HZ 0.9800 . ?
C28a H1 0.9800 . ?
C38 H02A 0.9800 . ?
C38 H02B 0.9800 . ?
C38 H02E 0.9800 . ?
C4 H02L 0.9500 . ?
C4 C3 1.393(8) . ?
C22a H2 0.9500 . ?
C18 H02I 0.9800 . ?
C18 H02J 0.9800 . ?
C18 H02K 0.9800 . ?
C28 H02M 0.9800 . ?
C28 H02N 0.9800 . ?
C28 H02O 0.9800 . ?
C3 H02P 0.9500 . ?
C7a H3 0.9800 . ?
C7a H4 0.9800 . ?
C7a H5 0.9800 . ?
C38a H6 0.9800 . ?
C38a H7 0.9800 . ?
C38a H8 0.9800 . ?
C12 H02S 0.9500 . ?
C12 C11 1.400(9) . ?
C11 H02T 0.9500 . ?
C7 H02Q 0.9800 . ?
C7 H02R 0.9800 . ?
C7 H02U 0.9800 . ?
B1a H9 1.0000 . ?
B1 H02W 1.0000 . ?

loop_
_geom_torsion_atom_site_label_1
_geom_torsion_atom_site_label_2
_geom_torsion_atom_site_label_3
_geom_torsion_atom_site_label_4
_geom_torsion
_geom_torsion_site_symmetry_1
_geom_torsion_site_symmetry_2
_geom_torsion_site_symmetry_3
_geom_torsion_site_symmetry_4
_geom_torsion_publ_flag
Zn1a O4a C8a O3a -10.0(5) . . . . ?
Zn1a O4a C8a C6a 167.5(3) . . . . ?
Zn1a N2a N3a C17a -166.4(3) . . . . ?
Zn1a N2a N3a B1a 10.3(5) . . . . ?
Zn1a N2a C15a C16a 160.2(4) . . . . ?
Zn1a N2a C15a C14a -22.4(7) . . . . ?
Zn1a N6a N7a C37a 168.5(3) . . . . ?
Zn1a N6a N7a B1a -5.8(5) . . . . ?
Zn1a N6a C35a C34a 16.9(8) . . . . ?
Zn1a N6a C35a C36a -163.3(4) . . . . ?
Zn1a N4a N5a C27a 171.6(3) . . . . ?
Zn1a N4a N5a B1a -6.4(5) . . . . ?
Zn1a N4a C25a C24a 14.2(8) . . . . ?
Zn1a N4a C25a C26a -167.6(4) . . . . ?
Zn1 O4 C8 O3 -1.1(7) . . . . ?
Zn1 O4 C8 C6 -179.7(3) . . . . ?
Zn1 N2 N3 C17 -167.5(3) . . . . ?
Zn1 N2 N3 B1 11.7(5) . . . . ?
Zn1 N2 C15 C14 -17.6(8) . . . . ?
Zn1 N2 C15 C16 163.9(4) . . . . ?
Zn1 N6 C35 C36 173.9(4) . . . . ?
Zn1 N6 C35 C34 -7.3(8) . . . . ?
Zn1 N4 N5 C27 171.8(3) . . . . ?
Zn1 N4 N5 B1 -1.8(6) . . . . ?
Zn1 N4 C25 C24 9.4(8) . . . . ?
Zn1 N4 C25 C26 -169.1(4) . . . . ?
S1a N1a C5a C6a -117.3(5) . . . . ?
S1a N1a C5a C4a 65.9(6) . . . . ?
S1 N1 C5 C6 -147.2(4) . . . . ?
S1 N1 C5 C4 34.7(8) . . . . ?
O2a S1a N1a C5a -178.5(4) . . . . ?
O1 S1 N1 C5 -54.0(5) . . . . ?
O1a S1a N1a C5a -49.7(4) . . . . ?
N2a N3a C17a C16a 0.2(5) . . . . ?
N2a N3a C17a C18a -179.5(4) . . . . ?
N2a N3a B1a N7a -67.0(5) . . . . ?
N2a N3a B1a N5a 52.4(5) . . . . ?
N2a C15a C16a C17a 0.8(5) . . . . ?
N2a C15a C14a C9a -30.0(7) . . . . ?
N2a C15a C14a C13a 149.0(4) . . . . ?
N6a N7a C37a C36a -0.2(6) . . . . ?
N6a N7a C37a C38a 180.0(5) . . . . ?
N6a N7a B1a N3a 63.8(5) . . . . ?
N6a N7a B1a N5a -56.8(6) . . . . ?
N6a C35a C34a C29a 27.5(8) . . . . ?
N6a C35a C34a C33a -153.9(5) . . . . ?
N6a C35a C36a C37a 1.1(6) . . . . ?
N2 N3 C17 C16 -1.4(6) . . . . ?
N2 N3 C17 C18 178.5(5) . . . . ?
N2 N3 B1 N7 -67.2(6) . . . . ?
N2 N3 B1 N5 50.5(6) . . . . ?
N2 C15 C16 C17 0.2(6) . . . . ?
N3a N2a C15a C16a -0.7(5) . . . . ?
N3a N2a C15a C14a 176.7(4) . . . . ?
N7 N6 C35 C36 -0.8(5) . . . . ?
N7 N6 C35 C34 178.0(4) . . . . ?
N7 C37 C36 C35 -0.6(5) . . . . ?
N6 N7 C37 C36 0.2(5) . . . . ?
N6 N7 C37 C38 -177.3(4) . . . . ?
N6 N7 B1 N3 61.8(5) . . . . ?
N6 N7 B1 N5 -57.5(5) . . . . ?
N6 C35 C36 C37 0.9(5) . . . . ?
N6 C35 C34 C29 -37.9(7) . . . . ?
N6 C35 C34 C33 143.7(5) . . . . ?
N7a N6a C35a C34a 179.0(4) . . . . ?
N7a N6a C35a C36a -1.2(5) . . . . ?
N1a C5a C4a C3a 179.5(5) . . . . ?
N4a N5a C27a C26a -0.2(5) . . . . ?
N4a N5a C27a C28a 179.3(5) . . . . ?
N4a N5a B1a N3a -54.3(5) . . . . ?
N4a N5a B1a N7a 64.5(5) . . . . ?
N4a C25a C26a C27a -0.9(6) . . . . ?
N3 N2 C15 C14 177.4(4) . . . . ?
N3 N2 C15 C16 -1.1(5) . . . . ?
O2 S1 N1 C5 176.9(4) . . . . ?
N4 N5 C27 C26 1.3(6) . . . . ?
N4 N5 C27 C28 -179.0(5) . . . . ?
N4 N5 B1 N7 61.8(6) . . . . ?
N4 N5 B1 N3 -57.5(6) . . . . ?
N4 C25 C26 C27 -0.6(6) . . . . ?
N5a N4a C25a C24a -177.3(4) . . . . ?
N5a N4a C25a C26a 0.8(5) . . . . ?
N1 C5 C4 C3 177.4(6) . . . . ?
C15a N2a N3a C17a 0.3(5) . . . . ?
C15a N2a N3a B1a 177.0(4) . . . . ?
C15a C16a C17a N3a -0.6(5) . . . . ?
C15a C16a C17a C18a 179.0(5) . . . . ?
C15a C14a C9a C10a 177.6(4) . . . . ?
C15a C14a C13a C12a -177.6(4) . . . . ?
N5 N4 C25 C24 179.8(4) . . . . ?
N5 N4 C25 C26 1.4(6) . . . . ?
N5 C27 C26 C25 -0.4(6) . . . . ?
C6 C5 C4 C3 -0.7(9) . . . . ?
C6 C1 C2 C3 0.1(9) . . . . ?
C19a C24a C25a N4a 36.4(7) . . . . ?
C19a C24a C25a C26a -141.3(5) . . . . ?
C19a C24a C23a C22a -0.7(7) . . . . ?
C6a C5a C4a C3a 2.7(8) . . . . ?
C6a C1a C2a C3a 2.4(8) . . . . ?
C37 N7 N6 Zn1 -176.0(3) . . . . ?
C37 N7 N6 C35 0.4(5) . . . . ?
C37 N7 B1 N3 -127.6(5) . . . . ?
C37 N7 B1 N5 113.1(5) . . . . ?
C5a C6a C8a O4a -170.2(4) . . . . ?
C5a C6a C8a O3a 7.3(7) . . . . ?
C5a C6a C1a C2a -0.5(7) . . . . ?
C8a C6a C5a N1a -4.5(7) . . . . ?
C8a C6a C5a C4a 172.3(4) . . . . ?
C8a C6a C1a C2a -175.1(5) . . . . ?
C1a C6a C5a N1a -178.8(4) . . . . ?
C1a C6a C5a C4a -2.0(7) . . . . ?
C1a C6a C8a O4a 4.2(6) . . . . ?
C1a C6a C8a O3a -178.3(4) . . . . ?
C1a C2a C3a C4a -1.7(8) . . . . ?
C16a C15a C14a C9a 146.8(5) . . . . ?
C16a C15a C14a C13a -34.2(7) . . . . ?
C29 C34 C33 C32 0.6(7) . . . . ?
C29 C30 C31 C32 0.1(8) . . . . ?
C35a N6a N7a C37a 0.9(5) . . . . ?
C35a N6a N7a B1a -173.4(4) . . . . ?
C35a C34a C29a C30a 178.1(5) . . . . ?
C35a C34a C33a C32a -177.0(5) . . . . ?
C35a C36a C37a N7a -0.6(6) . . . . ?
C35a C36a C37a C38a 179.3(6) . . . . ?
C5 C6 C8 O4 -179.6(5) . . . . ?
C5 C6 C8 O3 1.7(8) . . . . ?
C5 C6 C1 C2 -2.0(8) . . . . ?
C5 C4 C3 C2 -1.2(10) . . . . ?
C34a C35a C36a C37a -179.1(5) . . . . ?
C34a C29a C30a C31a -1.7(8) . . . . ?
C34a C33a C32a C31a -0.5(9) . . . . ?
C17a N3a B1a N7a 108.8(5) . . . . ?
C17a N3a B1a N5a -131.8(5) . . . . ?
C14 C15 C16 C17 -178.0(5) . . . . ?
C14 C9 C10 C11 -0.6(9) . . . . ?
C14 C13 C12 C11 -0.6(10) . . . . ?
C8 C6 C5 N1 4.2(8) . . . . ?
C8 C6 C5 C4 -177.6(5) . . . . ?
C8 C6 C1 C2 177.8(5) . . . . ?
C24a C19a C20a C21a -2.6(7) . . . . ?
C24a C25a C26a C27a 177.0(5) . . . . ?
C24a C23a C22a C21a -0.4(7) . . . . ?
C35 C34 C33 C32 179.0(5) . . . . ?
C29a C34a C33a C32a 1.7(8) . . . . ?
C29a C30a C31a C32a 2.9(8) . . . . ?
C14a C15a C16a C17a -176.3(5) . . . . ?
C14a C9a C10a C11a 0.0(7) . . . . ?
C14a C13a C12a C11a 0.0(7) . . . . ?
C36 C35 C34 C29 140.7(5) . . . . ?
C36 C35 C34 C33 -37.7(7) . . . . ?
C34 C29 C30 C31 0.6(8) . . . . ?
C34 C35 C36 C37 -177.8(5) . . . . ?
C19 C24 C25 N4 38.6(7) . . . . ?
C19 C24 C25 C26 -143.3(6) . . . . ?
C19 C24 C23 C22 -2.0(8) . . . . ?
C19 C20 C21 C22 -0.5(8) . . . . ?
C9a C14a C13a C12a 1.5(7) . . . . ?
C9a C10a C11a C12a 1.5(8) . . . . ?
C15 N2 N3 C17 1.5(5) . . . . ?
C15 N2 N3 B1 -179.2(4) . . . . ?
C15 C14 C9 C10 175.1(5) . . . . ?
C15 C14 C13 C12 -174.5(5) . . . . ?
C15 C16 C17 N3 0.7(6) . . . . ?
C15 C16 C17 C18 -179.1(6) . . . . ?
C20a C19a C24a C25a -177.2(4) . . . . ?
C20a C19a C24a C23a 2.2(7) . . . . ?
C20a C21a C22a C23a 0.1(8) . . . . ?
C2a C3a C4a C5a -0.9(8) . . . . ?
C1 C6 C5 N1 -175.9(5) . . . . ?
C1 C6 C5 C4 2.3(8) . . . . ?
C1 C6 C8 O4 0.5(7) . . . . ?
C1 C6 C8 O3 -178.1(5) . . . . ?
C1 C2 C3 C4 1.5(10) . . . . ?
C25a N4a N5a C27a -0.4(5) . . . . ?
C25a N4a N5a B1a -178.3(4) . . . . ?
C25a C24a C23a C22a 178.7(4) . . . . ?
C25a C26a C27a N5a 0.7(6) . . . . ?
C25a C26a C27a C28a -178.8(5) . . . . ?
C30 C29 C34 C35 -179.2(5) . . . . ?
C30 C29 C34 C33 -0.9(7) . . . . ?
C24 C19 C20 C21 0.2(8) . . . . ?
C24 C25 C26 C27 -178.8(5) . . . . ?
C24 C23 C22 C21 1.8(8) . . . . ?
C20 C19 C24 C25 -176.7(5) . . . . ?
C20 C19 C24 C23 1.1(8) . . . . ?
C20 C21 C22 C23 -0.5(8) . . . . ?
C25 N4 N5 C27 -1.6(6) . . . . ?
C25 N4 N5 B1 -175.2(4) . . . . ?
C25 C24 C23 C22 175.7(5) . . . . ?
C10a C11a C12a C13a -1.5(8) . . . . ?
C13a C14a C9a C10a -1.5(7) . . . . ?
C23 C24 C25 N4 -139.1(5) . . . . ?
C23 C24 C25 C26 39.0(8) . . . . ?
C36a C35a C34a C29a -152.3(5) . . . . ?
C36a C35a C34a C33a 26.3(8) . . . . ?
C37a N7a B1a N3a -109.1(6) . . . . ?
C37a N7a B1a N5a 130.3(5) . . . . ?
C33a C34a C29a C30a -0.6(7) . . . . ?
C33a C32a C31a C30a -1.8(9) . . . . ?
C23a C24a C25a N4a -143.0(5) . . . . ?
C23a C24a C25a C26a 39.3(8) . . . . ?
C27a N5a B1a N3a 128.2(5) . . . . ?
C27a N5a B1a N7a -113.0(5) . . . . ?
C33 C32 C31 C30 -0.4(8) . . . . ?
C9 C14 C15 N2 -43.1(7) . . . . ?
C9 C14 C15 C16 134.9(6) . . . . ?
C9 C14 C13 C12 3.2(9) . . . . ?
C9 C10 C11 C12 3.3(9) . . . . ?
C17 N3 B1 N7 111.8(6) . . . . ?
C17 N3 B1 N5 -130.5(6) . . . . ?
C27 N5 B1 N7 -110.5(6) . . . . ?
C27 N5 B1 N3 130.2(5) . . . . ?
C31 C32 C33 C34 0.0(8) . . . . ?
C13 C14 C15 N2 134.5(5) . . . . ?
C13 C14 C15 C16 -47.4(9) . . . . ?
C13 C14 C9 C10 -2.7(8) . . . . ?
C13 C12 C11 C10 -2.7(10) . . . . ?
C38 C37 C36 C35 176.6(5) . . . . ?
C22a C21a C20a C19a 1.4(7) . . . . ?
C28 C27 C26 C25 179.9(6) . . . . ?
C7a S1a N1a C5a 67.0(5) . . . . ?
C7 S1 N1 C5 61.5(5) . . . . ?
B1a N3a C17a C16a -176.0(5) . . . . ?
B1a N3a C17a C18a 4.4(8) . . . . ?
B1a N7a C37a C36a 173.3(5) . . . . ?
B1a N7a C37a C38a -6.5(9) . . . . ?
B1a N5a C27a C26a 177.4(5) . . . . ?
B1a N5a C27a C28a -3.0(8) . . . . ?
B1 N7 N6 Zn1 -3.6(5) . . . . ?
B1 N7 N6 C35 172.7(4) . . . . ?
B1 N7 C37 C36 -171.1(5) . . . . ?
B1 N7 C37 C38 11.5(8) . . . . ?
B1 N3 C17 C16 179.5(5) . . . . ?
B1 N3 C17 C18 -0.6(9) . . . . ?
B1 N5 C27 C26 174.3(5) . . . . ?
B1 N5 C27 C28 -5.9(9) . . . . ?
